data_2011773
loop_
_publ_author_name
'Jian, Fangfang'
'Bei, Fengli'
'Yang, Xujie'
'Lu, Lude'
'Wang, Xin'
'Abdul Razak, Ibrahim'
'Shanmuga Sundara Raj, S.'
'Fun, Hoong-Kun'

_publ_section_title
;
 4-(1<i>H</i>-Benzimidazol-3-ium-2-yl)benzoate dihydrate
;
_journal_issue 2
_journal_name_full 'Acta Crystallographica Section C'
_journal_page_first 176
_journal_page_last 177
_journal_paper_doi 10.1107/S0108270100015675
_journal_volume 57
_journal_year 2001
_chemical_formula_moiety 'C14 H10 N2 O2 , 2H2 O'
_chemical_formula_sum 'C14 H14 N2 O4'
_chemical_formula_weight 274.27
_chemical_name_systematic
;
4-[1H-Benzimidazolium]-Benzene Carbonic Acid dihydrate solvate
;
_space_group_IT_number 9
_symmetry_cell_setting monoclinic
_symmetry_space_group_name_Hall 'C -2yc'
_symmetry_space_group_name_H-M 'C 1 c 1'
_audit_creation_method SHELXL-97
_cell_angle_alpha 90.00
_cell_angle_beta 96.234(2)
_cell_angle_gamma 90.00
_cell_formula_units_Z 4
_cell_length_a 4.5541(2)
_cell_length_b 16.3140(8)
_cell_length_c 17.5245(9)
_cell_measurement_reflns_used 2836
_cell_measurement_temperature 293(2)
_cell_measurement_theta_max 29.36
_cell_measurement_theta_min 2.34
_cell_volume 1294.29(11)
_computing_cell_refinement 'SAINT (Siemens, 1996)'
_computing_data_collection 'SMART (Siemens, 1996)'
_computing_data_reduction SAINT
_computing_molecular_graphics SHELXTL
_computing_publication_material
;
SHELXTL and  PLATON (Spek, 1990)
;
_computing_structure_refinement SHELXTL
_computing_structure_solution 'SHELXTL (Sheldrick, 1997)'
_diffrn_ambient_temperature 293(2)
_diffrn_detector_area_resol_mean 8.33
_diffrn_measured_fraction_theta_full .998
_diffrn_measured_fraction_theta_max .998
_diffrn_measurement_device_type
;
Siemens SMART CCD area detector diffractometer
;
_diffrn_measurement_method '\w scans'
_diffrn_radiation_monochromator graphite
_diffrn_radiation_source 'fine-focus sealed tube'
_diffrn_radiation_type MoK\a
_diffrn_radiation_wavelength .71073
_diffrn_reflns_av_R_equivalents .058
_diffrn_reflns_av_sigmaI/netI .061
_diffrn_reflns_limit_h_max 5
_diffrn_reflns_limit_h_min -5
_diffrn_reflns_limit_k_max 20
_diffrn_reflns_limit_k_min -13
_diffrn_reflns_limit_l_max 20
_diffrn_reflns_limit_l_min -22
_diffrn_reflns_number 4352
_diffrn_reflns_theta_full 27.50
_diffrn_reflns_theta_max 27.50
_diffrn_reflns_theta_min 2.34
_diffrn_standards_decay_% negligible
_exptl_absorpt_coefficient_mu .105
_exptl_absorpt_correction_type none
_exptl_crystal_colour colourless
_exptl_crystal_density_diffrn 1.408
_exptl_crystal_density_method 'not measured'
_exptl_crystal_description 'rectangular slab'
_exptl_crystal_F_000 576
_exptl_crystal_size_max .48
_exptl_crystal_size_mid .30
_exptl_crystal_size_min .08
_refine_diff_density_max .18
_refine_diff_density_min -.25
_refine_ls_extinction_method none
_refine_ls_goodness_of_fit_ref .97
_refine_ls_hydrogen_treatment 'see text'
_refine_ls_matrix_type full
_refine_ls_number_parameters 205
_refine_ls_number_reflns 1474
_refine_ls_number_restraints 6
_refine_ls_restrained_S_all .97
_refine_ls_R_factor_all .060
_refine_ls_R_factor_gt .045
_refine_ls_shift/su_max <0.001
_refine_ls_shift/su_mean .00
_refine_ls_structure_factor_coef Fsqd
_refine_ls_weighting_details 'calc w = 1/[\s^2^(Fo^2^)+(0.0593P)^2^] where P=(Fo^2^+2Fc^2^)/3'
_refine_ls_weighting_scheme calc
_refine_ls_wR_factor_ref .111
_reflns_number_gt 1150
_reflns_number_total 1474
_reflns_threshold_expression I>2\s(I)
_cod_data_source_file sk1423.cif
_cod_data_source_block I
_cod_depositor_comments
;
The following automatic conversions were performed:
'_symmetry_cell_setting' value 'Monoclinic' changed to 'monoclinic'
according to '/home/saulius/struct/CIF-dictionaries/cif_core.dic'
dictionary named 'cif_core.dic' version 2.4.1 from 2010-06-29.

Automatic conversion script
Id: cif_fix_enum 1527 2010-12-29 10:47:43Z saulius 

The following automatic conversions were performed:

'_symmetry_cell_setting' value 'Monoclinic' changed to 'monoclinic'
according to /home/saulius/struct/CIF-dictionaries/cif_core.dic
dictionary named 'cif_core.dic' version 2.4.1 from 2010-06-29.

Automatic conversion script
Id: cif_fix_values 1715 2011-07-08 13:25:40Z adriana 
;
_cod_original_sg_symbol_H-M 'C c'
_cod_database_code 2011773
_cod_database_fobs_code 2011773

loop_
_symmetry_equiv_pos_as_xyz
'x, y, z'
'x, -y, z+1/2'
'x+1/2, y+1/2, z'
'x+1/2, -y+1/2, z+1/2'

loop_
_atom_site_label
_atom_site_fract_x
_atom_site_fract_y
_atom_site_fract_z
_atom_site_U_iso_or_equiv
_atom_site_adp_type
_atom_site_calc_flag
_atom_site_refinement_flags
_atom_site_occupancy
_atom_site_disorder_assembly
_atom_site_disorder_group
_atom_site_type_symbol
N2 .5276(5) .26258(17) .14519(15) .0335(6) Uani d . 1 . . N
O1 1.4317(6) .49797(19) -.07722(16) .0544(7) Uani d . 1 . . O
O2 1.4672(6) .59464(18) .01262(17) .0554(7) Uani d . 1 . . O
O1W .9502(6) .69114(18) .00665(16) .0517(7) Uani d D 1 . . O
O2W 1.8698(7) .5413(2) -.15967(16) .0593(8) Uani d D 1 . . O
N1 .6511(5) .34087(18) .24503(15) .0350(6) Uani d . 1 . . N
C1 .3826(6) .2317(2) .20484(18) .0351(7) Uani d . 1 . . C
C2 .1938(8) .1653(2) .2078(2) .0457(8) Uani d . 1 . . C
H2A .1420 .1320 .1653 .055 Uiso calc R 1 . . H
C3 .0862(8) .1516(3) .2783(2) .0525(10) Uani d . 1 . . C
H3A -.0405 .1077 .2833 .063 Uiso calc R 1 . . H
C4 .1644(8) .2021(3) .3412(2) .0546(10) Uani d . 1 . . C
H4A .0875 .1906 .3871 .065 Uiso calc R 1 . . H
C5 .3507(8) .2683(3) .3385(2) .0475(9) Uani d . 1 . . C
H5A .4005 .3019 .3808 .057 Uiso calc R 1 . . H
C6 .4598(7) .2815(2) .26800(18) .0380(8) Uani d . 1 . . C
C7 .6851(6) .3278(2) .17099(18) .0313(7) Uani d . 1 . . C
C8 .8679(6) .3777(2) .12518(16) .0310(6) Uani d . 1 . . C
C9 .9271(8) .3509(2) .05292(19) .0417(8) Uani d . 1 . . C
H9A .8532 .3009 .0340 .050 Uiso calc R 1 . . H
C10 1.0959(8) .3988(2) .00925(19) .0412(8) Uani d . 1 . . C
H10A 1.1345 .3805 -.0389 .049 Uiso calc R 1 . . H
C11 1.2077(6) .4733(2) .03591(19) .0341(7) Uani d . 1 . . C
C12 1.1456(8) .4997(2) .10781(19) .0433(8) Uani d . 1 . . C
H12A 1.2178 .5501 .1263 .052 Uiso calc R 1 . . H
C13 .9798(8) .4529(2) .15210(19) .0426(8) Uani d . 1 . . C
H13A .9420 .4716 .2002 .051 Uiso calc R 1 . . H
C14 1.3868(7) .5255(2) -.0130(2) .0392(8) Uani d . 1 . . C
H1N2 .503(10) .237(3) .093(3) .066(13) Uiso d . 1 . . H
H1N1 .730(12) .386(3) .279(3) .086(18) Uiso d . 1 . . H
H1W1 1.105(14) .656(4) .005(5) .15(3) Uiso d D 1 . . H
H2W1 .804(8) .656(2) .007(2) .052(12) Uiso d D 1 . . H
H1W2 2.032(11) .519(4) -.145(4) .12(3) Uiso d D 1 . . H
H2W2 1.739(10) .527(3) -.128(3) .078(16) Uiso d D 1 . . H

loop_
_atom_site_aniso_label
_atom_site_aniso_U_11
_atom_site_aniso_U_22
_atom_site_aniso_U_33
_atom_site_aniso_U_12
_atom_site_aniso_U_13
_atom_site_aniso_U_23
N2 .0338(13) .0357(14) .0317(14) -.0038(11) .0076(11) .0013(12)
O1 .0501(16) .0737(19) .0422(13) -.0125(13) .0175(11) .0041(13)
O2 .0510(15) .0530(16) .0648(16) -.0167(13) .0182(12) .0037(14)
O1W .0574(17) .0459(15) .0543(16) -.0161(14) .0175(13) -.0129(13)
O2W .0465(15) .083(2) .0486(15) .0035(15) .0082(12) .0269(15)
N1 .0333(13) .0449(16) .0269(12) -.0057(13) .0040(10) .0021(12)
C1 .0300(14) .0427(18) .0336(16) .0013(13) .0078(12) .0079(14)
C2 .0441(18) .0426(19) .050(2) -.0046(16) .0052(15) .0030(17)
C3 .0433(19) .055(2) .061(2) -.0054(18) .0122(16) .017(2)
C4 .045(2) .078(3) .042(2) -.001(2) .0117(15) .018(2)
C5 .0458(18) .069(3) .0286(17) -.0008(18) .0080(13) .0059(17)
C6 .0287(15) .052(2) .0331(16) -.0002(15) .0013(12) .0045(14)
C7 .0260(13) .0342(16) .0333(16) -.0007(13) .0014(11) .0017(13)
C8 .0270(14) .0369(17) .0294(15) -.0007(13) .0044(11) .0048(13)
C9 .0452(18) .042(2) .0386(19) -.0123(16) .0093(14) -.0030(16)
C10 .0436(17) .049(2) .0324(17) -.0075(17) .0126(13) -.0033(16)
C11 .0238(13) .0407(18) .0378(16) -.0013(13) .0027(11) .0042(14)
C12 .049(2) .0437(19) .0378(18) -.0157(16) .0071(14) -.0036(15)
C13 .0487(19) .047(2) .0333(17) -.0142(17) .0106(14) -.0063(16)
C14 .0293(16) .047(2) .0414(18) -.0056(15) .0044(13) .0088(16)

loop_
_atom_type_symbol
_atom_type_description
_atom_type_scat_dispersion_real
_atom_type_scat_dispersion_imag
_atom_type_scat_source
C C .0033 .0000 'International Tables Vol C Tables 4.2.6.8 and 6.1.1.4'
H H .0000 .0000 'International Tables Vol C Tables 4.2.6.8 and 6.1.1.4'
N N .0061 .0000 'International Tables Vol C Tables 4.2.6.8 and 6.1.1.4'
O O .0106 .0000 'International Tables Vol C Tables 4.2.6.8 and 6.1.1.4'

loop_
_geom_angle_atom_site_label_1
_geom_angle_atom_site_label_2
_geom_angle_atom_site_label_3
_geom_angle
C7 N2 C1 108.4(3)
C7 N2 H1N2 130(3)
C1 N2 H1N2 121(3)
H1W1 O1W H2W1 101(6)
H1W2 O2W H2W2 109(6)
C7 N1 C6 108.1(3)
C7 N1 H1N1 129(3)
C6 N1 H1N1 123(3)
C2 C1 C6 122.2(3)
C2 C1 N2 131.1(3)
C6 C1 N2 106.7(3)
C1 C2 C3 115.9(4)
C1 C2 H2A 122.1
C3 C2 H2A 122.1
C4 C3 C2 121.5(4)
C4 C3 H3A 119.3
C2 C3 H3A 119.3
C5 C4 C3 122.9(3)
C5 C4 H4A 118.5
C3 C4 H4A 118.5
C4 C5 C6 115.5(4)
C4 C5 H5A 122.2
C6 C5 H5A 122.2
C1 C6 N1 106.8(3)
C1 C6 C5 122.1(3)
N1 C6 C5 131.1(3)
N2 C7 N1 109.9(3)
N2 C7 C8 125.0(3)
N1 C7 C8 125.0(3)
C13 C8 C9 119.0(3)
C13 C8 C7 120.9(3)
C9 C8 C7 120.1(3)
C10 C9 C8 120.0(3)
C10 C9 H9A 120.0
C8 C9 H9A 120.0
C11 C10 C9 121.1(3)
C11 C10 H10A 119.4
C9 C10 H10A 119.4
C10 C11 C12 118.4(3)
C10 C11 C14 120.5(3)
C12 C11 C14 121.0(3)
C13 C12 C11 121.3(3)
C13 C12 H12A 119.4
C11 C12 H12A 119.4
C12 C13 C8 120.2(3)
C12 C13 H13A 119.9
C8 C13 H13A 119.9
O1 C14 O2 125.2(3)
O1 C14 C11 117.4(3)
O2 C14 C11 117.3(3)

loop_
_geom_bond_atom_site_label_1
_geom_bond_atom_site_label_2
_geom_bond_site_symmetry_2
_geom_bond_distance
_geom_bond_publ_flag
N2 C7 . 1.334(4) yes
N2 C1 . 1.390(4) yes
N2 H1N2 . .99(5) ?
O1 C14 . 1.249(4) yes
O2 C14 . 1.254(5) yes
O1W H1W1 . .91(4) ?
O1W H2W1 . .88(3) ?
O2W H1W2 . .84(4) ?
O2W H2W2 . .89(3) ?
N1 C7 . 1.340(4) yes
N1 C6 . 1.391(4) yes
N1 H1N1 . .98(6) ?
C1 C2 . 1.387(5) ?
C1 C6 . 1.387(5) ?
C2 C3 . 1.396(5) ?
C2 H2A . .9300 ?
C3 C4 . 1.391(6) ?
C3 H3A . .9300 ?
C4 C5 . 1.377(6) ?
C4 H4A . .9300 ?
C5 C6 . 1.398(4) ?
C5 H5A . .9300 ?
C7 C8 . 1.465(4) ?
C8 C13 . 1.392(5) ?
C8 C9 . 1.393(4) ?
C9 C10 . 1.384(5) ?
C9 H9A . .9300 ?
C10 C11 . 1.379(5) ?
C10 H10A . .9300 ?
C11 C12 . 1.390(5) ?
C11 C14 . 1.510(4) ?
C12 C13 . 1.372(5) ?
C12 H12A . .9300 ?
C13 H13A . .9300 ?

loop_
_geom_hbond_atom_site_label_D
_geom_hbond_atom_site_label_H
_geom_hbond_atom_site_label_A
_geom_hbond_site_symmetry_A
_geom_hbond_distance_DH
_geom_hbond_distance_HA
_geom_hbond_distance_DA
_geom_hbond_angle_DHA
_geom_hbond_publ_flag
O1W H1W1 O2 1_555 .91(6) 1.92(6) 2.825(4) 171(7) yes
O1W H2W1 O2 1_455 .88(4) 1.84(4) 2.716(4) 172(3) yes
O2W H2W2 O1 1_555 .89(5) 1.80(5) 2.682(4) 171(5) yes
O2W H1W2 O1 1_655 .84(6) 2.09(6) 2.887(4) 158(6) yes
N1 H1N1 O2W 2_465 .99(5) 1.68(5) 2.667(4) 177(5) yes
N2 H1N2 O1W 3_445 1.00(5) 1.68(5) 2.682(4) 177(4) yes
C9 H9A O1W 3_445 .9297 2.5716 3.433(4) 154 yes
C13 H13A O2W 2_465 .9299 2.5216 3.391(4) 156 yes

loop_
_geom_torsion_atom_site_label_1
_geom_torsion_atom_site_label_2
_geom_torsion_atom_site_label_3
_geom_torsion_atom_site_label_4
_geom_torsion
C7 N2 C1 C2 -180.0(4)
C7 N2 C1 C6 .1(3)
C6 C1 C2 C3 -.1(5)
N2 C1 C2 C3 180.0(3)
C1 C2 C3 C4 .3(6)
C2 C3 C4 C5 .0(6)
C3 C4 C5 C6 -.5(6)
C2 C1 C6 N1 179.6(3)
N2 C1 C6 N1 -.4(3)
C2 C1 C6 C5 -.4(5)
N2 C1 C6 C5 179.6(3)
C7 N1 C6 C1 .6(4)
C7 N1 C6 C5 -179.4(3)
C4 C5 C6 C1 .7(5)
C4 C5 C6 N1 -179.4(4)
C1 N2 C7 N1 .3(3)
C1 N2 C7 C8 -179.7(3)
C6 N1 C7 N2 -.6(3)
C6 N1 C7 C8 179.4(3)
N2 C7 C8 C13 167.9(3)
N1 C7 C8 C13 -12.1(5)
N2 C7 C8 C9 -10.8(5)
N1 C7 C8 C9 169.2(3)
C13 C8 C9 C10 .3(5)
C7 C8 C9 C10 178.9(3)
C8 C9 C10 C11 .0(5)
C9 C10 C11 C12 -.4(5)
C9 C10 C11 C14 -178.9(3)
C10 C11 C12 C13 .7(5)
C14 C11 C12 C13 179.1(3)
C11 C12 C13 C8 -.5(6)
C9 C8 C13 C12 .0(5)
C7 C8 C13 C12 -178.6(3)
C10 C11 C14 O1 -1.1(4)
C12 C11 C14 O1 -179.5(3)
C10 C11 C14 O2 175.9(3)
C12 C11 C14 O2 -2.5(5)

loop_
_cod_related_entry_id
_cod_related_entry_database
_cod_related_entry_code
1 ChemSpider 21135355
